data_4309761
loop_
_publ_author_name
'Suman Maji'
'Anil Kumar'
'Kuntal Pal'
'Sabyasachi Sarkar'

_publ_section_title
;
Reversible Penta- and Hexacoordination Motifs in [Co(TMPP)] Resulting in
Interchange of 1D and 2D Supramolecular Designs
;
_journal_name_full 'Inorganic Chemistry'
_journal_page_first 7277
_journal_page_last 7279
_journal_paper_doi 10.1021/ic050900m
_journal_volume 44
_journal_year 2005
_chemical_formula_moiety 'C56 H52 Co N4 O12, C H2 Cl2'
_chemical_formula_sum 'C57 H54 Cl2 Co N4 O12'
_chemical_formula_weight 1116.87
_chemical_name_systematic
;
 ?
;
_space_group_IT_number 14
_symmetry_cell_setting monoclinic
_symmetry_space_group_name_Hall '-P 2ybc'
_symmetry_space_group_name_H-M 'P 1 21/c 1'
_atom_sites_solution_hydrogens geom
_atom_sites_solution_primary direct
_atom_sites_solution_secondary difmap
_audit_creation_method SHELXL-97
_cell_angle_alpha 90.000
_cell_angle_beta 92.088(5)
_cell_angle_gamma 90.000
_cell_formula_units_Z 4
_cell_length_a 22.276(5)
_cell_length_b 8.075(5)
_cell_length_c 29.333(5)
_cell_measurement_reflns_used 999
_cell_measurement_temperature 100(2)
_cell_measurement_theta_max 28.23
_cell_measurement_theta_min 2.04
_cell_volume 5273(4)
_computing_cell_refinement 'SAINT 6.45 ( Bruker, 2003)'
_computing_data_collection 'SMART 5.628 (Bruker, 2003)'
_computing_data_reduction 'SAINT 6.45 ( Bruker, 2003)'
_computing_molecular_graphics 'Diamond 3.0'
_computing_structure_refinement 'SHELXL-97 (Sheldrick, 1997)'
_computing_structure_solution SIR-97
_diffrn_ambient_temperature 100(2)
_diffrn_measured_fraction_theta_full 0.991
_diffrn_measured_fraction_theta_max 0.991
_diffrn_measurement_device_type 'Bruker SMART APEX'
_diffrn_measurement_method /w-scans
_diffrn_radiation_monochromator graphite
_diffrn_radiation_source 'fine-focus sealed tube'
_diffrn_radiation_type MoK\a
_diffrn_radiation_wavelength 0.71069
_diffrn_reflns_av_R_equivalents 0.0802
_diffrn_reflns_av_sigmaI/netI 0.1126
_diffrn_reflns_limit_h_max 29
_diffrn_reflns_limit_h_min -29
_diffrn_reflns_limit_k_max 9
_diffrn_reflns_limit_k_min -10
_diffrn_reflns_limit_l_max 34
_diffrn_reflns_limit_l_min -39
_diffrn_reflns_number 34032
_diffrn_reflns_theta_full 28.28
_diffrn_reflns_theta_max 28.28
_diffrn_reflns_theta_min 2.26
_exptl_absorpt_coefficient_mu 0.495
_exptl_absorpt_correction_T_max 0.9430
_exptl_absorpt_correction_T_min 0.9162
_exptl_absorpt_correction_type empirical
_exptl_absorpt_process_details 'SADABS 2.10 (Bruker 2003)'
_exptl_crystal_colour 'dark red'
_exptl_crystal_density_diffrn 1.409
_exptl_crystal_density_method 'not measured'
_exptl_crystal_description needle
_exptl_crystal_F_000 2324
_exptl_crystal_size_max 0.18
_exptl_crystal_size_mid 0.15
_exptl_crystal_size_min 0.12
_refine_diff_density_max 1.663
_refine_diff_density_min -1.274
_refine_diff_density_rms 0.113
_refine_ls_extinction_coef 0.0000(3)
_refine_ls_extinction_method none
_refine_ls_goodness_of_fit_ref 1.044
_refine_ls_hydrogen_treatment constr
_refine_ls_matrix_type full
_refine_ls_number_parameters 695
_refine_ls_number_reflns 12971
_refine_ls_number_restraints 4
_refine_ls_restrained_S_all 1.044
_refine_ls_R_factor_all 0.1350
_refine_ls_R_factor_gt 0.0872
_refine_ls_shift/su_max 0.001
_refine_ls_shift/su_mean 0.000
_refine_ls_structure_factor_coef Fsqd
_refine_ls_weighting_details 'calc w=1/[\s^2^(Fo^2^)+(0.0957P)^2^+14.0456P] where P=(Fo^2^+2Fc^2^)/3'
_refine_ls_weighting_scheme calc
_refine_ls_wR_factor_gt 0.2077
_refine_ls_wR_factor_ref 0.2312
_reflns_number_gt 8294
_reflns_number_total 12971
_reflns_threshold_expression >2sigma(I)
_cod_data_source_file ic050900msi20050603_112347.cif
_cod_data_source_block 27mayam
_cod_depositor_comments
;
The following automatic conversions were performed:
'_symmetry_cell_setting' value 'Monoclinic' changed to 'monoclinic'
according to '/home/saulius/struct/CIF-dictionaries/cif_core.dic'
dictionary named 'cif_core.dic' version 2.4.1 from 2010-06-29.

Automatic conversion script
Id: cif_fix_enum 1527 2010-12-29 10:47:43Z saulius 
;
_cod_database_code 4309761

loop_
_symmetry_equiv_pos_as_xyz
'x, y, z'
'-x, y+1/2, -z+1/2'
'-x, -y, -z'
'x, -y-1/2, z-1/2'

loop_
_atom_site_label
_atom_site_type_symbol
_atom_site_fract_x
_atom_site_fract_y
_atom_site_fract_z
_atom_site_U_iso_or_equiv
_atom_site_adp_type
_atom_site_occupancy
_atom_site_symmetry_multiplicity
_atom_site_calc_flag
_atom_site_refinement_flags
_atom_site_disorder_assembly
_atom_site_disorder_group
Co Co 0.69481(2) 0.06500(7) 0.189429(18) 0.01082(15) Uani 1 1 d . . .
Cl1 Cl 0.7305(2) 0.7649(6) 0.0854(2) 0.237(3) Uani 1 1 d D . .
Cl2 Cl 0.8578(3) 0.7404(6) 0.0889(3) 0.262(3) Uani 1 1 d D . .
O1 O 0.86173(16) -0.5919(4) 0.36255(12) 0.0294(8) Uani 1 1 d . . .
O2 O 0.83435(17) -0.4743(5) 0.44426(12) 0.0362(9) Uani 1 1 d . . .
O3 O 0.75993(18) -0.2194(5) 0.45258(12) 0.0409(10) Uani 1 1 d . . .
O4 O 0.35296(13) -0.2804(4) 0.18192(10) 0.0172(6) Uani 1 1 d . . .
O5 O 0.68543(12) 0.3096(4) 0.23074(10) 0.0154(6) Uani 1 1 d . . .
O6 O 0.61335(13) 0.4958(4) 0.17615(10) 0.0178(7) Uani 1 1 d . . .
O7 O 0.59559(15) 0.1650(4) -0.07867(10) 0.0258(8) Uani 1 1 d . . .
O8 O 0.54384(15) 0.4625(4) -0.07951(11) 0.0262(8) Uani 1 1 d . . .
O9 O 0.55587(15) 0.6684(4) -0.00878(11) 0.0255(8) Uani 1 1 d . . .
O10 O 1.03613(16) 0.1413(5) 0.09839(15) 0.0435(11) Uani 1 1 d . . .
O11 O 1.06993(15) 0.4329(6) 0.13601(14) 0.0412(10) Uani 1 1 d . . .
O12 O 0.99662(17) 0.6073(5) 0.18619(15) 0.0456(11) Uani 1 1 d . . .
N1 N 0.77469(15) 0.0280(4) 0.21931(12) 0.0133(7) Uani 1 1 d . . .
N2 N 0.65736(15) -0.0599(4) 0.23829(11) 0.0117(7) Uani 1 1 d . . .
N3 N 0.61559(15) 0.0903(4) 0.15763(11) 0.0110(7) Uani 1 1 d . . .
N4 N 0.73346(15) 0.1723(4) 0.13798(11) 0.0140(7) Uani 1 1 d . . .
C1 C 0.82872(19) 0.0938(5) 0.20663(15) 0.0168(9) Uani 1 1 d . . .
C2 C 0.8754(2) 0.0508(6) 0.23954(16) 0.0205(9) Uani 1 1 d . . .
H2 H 0.9155 0.0816 0.2387 0.025 Uiso 1 1 calc R . .
C3 C 0.85070(19) -0.0413(6) 0.27159(15) 0.0198(10) Uani 1 1 d . . .
H3 H 0.8704 -0.0870 0.2971 0.024 Uiso 1 1 calc R . .
C4 C 0.78829(18) -0.0565(5) 0.25928(15) 0.0162(9) Uani 1 1 d . . .
C5 C 0.74680(18) -0.1423(5) 0.28495(14) 0.0140(8) Uani 1 1 d . . .
C6 C 0.68576(18) -0.1429(5) 0.27431(14) 0.0127(8) Uani 1 1 d . . .
C7 C 0.64298(19) -0.2302(5) 0.29997(14) 0.0142(8) Uani 1 1 d . . .
H7 H 0.6513 -0.2981 0.3250 0.017 Uiso 1 1 calc R . .
C8 C 0.58817(19) -0.1964(5) 0.28131(13) 0.0137(8) Uani 1 1 d . . .
H8 H 0.5516 -0.2355 0.2912 0.016 Uiso 1 1 calc R . .
C9 C 0.59700(18) -0.0889(5) 0.24336(13) 0.0122(8) Uani 1 1 d . . .
C10 C 0.54981(17) -0.0306(5) 0.21467(14) 0.0114(8) Uani 1 1 d . . .
C11 C 0.55985(18) 0.0523(5) 0.17414(14) 0.0126(8) Uani 1 1 d . . .
C12 C 0.51335(18) 0.1051(5) 0.14223(14) 0.0141(8) Uani 1 1 d . . .
H12 H 0.4722 0.0964 0.1460 0.017 Uiso 1 1 calc R . .
C13 C 0.54014(18) 0.1695(5) 0.10595(14) 0.0142(8) Uani 1 1 d . . .
H13 H 0.5212 0.2113 0.0796 0.017 Uiso 1 1 calc R . .
C14 C 0.60342(18) 0.1610(5) 0.11578(14) 0.0131(8) Uani 1 1 d . . .
C15 C 0.64569(18) 0.2209(5) 0.08620(14) 0.0139(8) Uani 1 1 d . . .
C16 C 0.70650(19) 0.2254(5) 0.09736(14) 0.0158(9) Uani 1 1 d . . .
C17 C 0.7505(2) 0.2971(6) 0.06851(15) 0.0195(9) Uani 1 1 d . . .
H17 H 0.7435 0.3397 0.0393 0.023 Uiso 1 1 calc R . .
C18 C 0.8035(2) 0.2909(6) 0.09158(15) 0.0209(10) Uani 1 1 d . . .
H18 H 0.8401 0.3302 0.0817 0.025 Uiso 1 1 calc R . .
C19 C 0.79325(19) 0.2125(6) 0.13418(15) 0.0170(9) Uani 1 1 d . . .
C20 C 0.83842(19) 0.1822(5) 0.16737(15) 0.0167(9) Uani 1 1 d . . .
C21 C 0.76908(19) -0.2303(5) 0.32734(15) 0.0165(9) Uani 1 1 d . . .
C22 C 0.80668(19) -0.3664(5) 0.32357(15) 0.0171(9) Uani 1 1 d . . .
H22 H 0.8185 -0.4007 0.2950 0.021 Uiso 1 1 calc R . .
C23 C 0.8267(2) -0.4518(6) 0.36255(16) 0.0212(10) Uani 1 1 d . . .
C24 C 0.8104(2) -0.4006(6) 0.40532(16) 0.0236(10) Uani 1 1 d . . .
C25 C 0.7733(2) -0.2621(6) 0.40882(15) 0.0232(10) Uani 1 1 d . . .
C26 C 0.7525(2) -0.1773(6) 0.37007(15) 0.0213(10) Uani 1 1 d . . .
H26 H 0.7277 -0.0855 0.3728 0.026 Uiso 1 1 calc R . .
C27 C 0.48662(18) -0.0698(5) 0.22774(14) 0.0132(8) Uani 1 1 d . . .
C28 C 0.44679(18) -0.1562(5) 0.19893(14) 0.0133(8) Uani 1 1 d . . .
H28 H 0.4591 -0.1910 0.1705 0.016 Uiso 1 1 calc R . .
C29 C 0.38865(18) -0.1911(5) 0.21212(14) 0.0140(8) Uani 1 1 d . . .
C30 C 0.62943(18) 0.3570(5) 0.24482(14) 0.0130(8) Uani 1 1 d . . .
C31 C 0.59034(19) 0.4474(5) 0.21623(14) 0.0142(8) Uani 1 1 d . . .
C32 C 0.46763(18) -0.0179(5) 0.27038(14) 0.0131(8) Uani 1 1 d . . .
H32 H 0.4939 0.0401 0.2899 0.016 Uiso 1 1 calc R . .
C33 C 0.62402(18) 0.2893(6) 0.04123(14) 0.0161(9) Uani 1 1 d . . .
C34 C 0.62348(19) 0.1906(6) 0.00240(14) 0.0174(9) Uani 1 1 d . . .
H34 H 0.6395 0.0843 0.0039 0.021 Uiso 1 1 calc R . .
C35 C 0.5991(2) 0.2503(6) -0.03873(14) 0.0181(9) Uani 1 1 d . . .
C36 C 0.57440(19) 0.4095(6) -0.04085(14) 0.0195(10) Uani 1 1 d . . .
C37 C 0.5778(2) 0.5117(6) -0.00267(16) 0.0205(10) Uani 1 1 d . . .
C38 C 0.60247(19) 0.4517(6) 0.03834(15) 0.0175(9) Uani 1 1 d . . .
H38 H 0.6046 0.5199 0.0639 0.021 Uiso 1 1 calc R . .
C39 C 0.9000(2) 0.2469(6) 0.15947(15) 0.0193(9) Uani 1 1 d . . .
C40 C 0.9381(2) 0.1577(7) 0.13234(17) 0.0259(11) Uani 1 1 d . . .
H40 H 0.9258 0.0572 0.1197 0.031 Uiso 1 1 calc R . .
C41 C 0.9951(2) 0.2195(7) 0.12409(17) 0.0280(11) Uani 1 1 d . . .
C42 C 1.0132(2) 0.3719(7) 0.14232(16) 0.0257(11) Uani 1 1 d . . .
C43 C 0.9746(2) 0.4584(6) 0.16958(18) 0.0277(11) Uani 1 1 d . . .
C44 C 0.9181(2) 0.3973(6) 0.17822(17) 0.0256(11) Uani 1 1 d . . .
H44 H 0.8925 0.4566 0.1965 0.031 Uiso 1 1 calc R . .
C45 C 0.8857(3) -0.6373(8) 0.3206(2) 0.0432(15) Uani 1 1 d . . .
H45A H 0.9092 -0.7363 0.3246 0.065 Uiso 1 1 calc R . .
H45B H 0.9108 -0.5496 0.3101 0.065 Uiso 1 1 calc R . .
H45C H 0.8536 -0.6569 0.2986 0.065 Uiso 1 1 calc R . .
C46 C 0.8029(3) -0.6151(10) 0.4579(3) 0.065(2) Uani 1 1 d . . .
H46A H 0.8218 -0.6597 0.4852 0.097 Uiso 1 1 calc R . .
H46B H 0.8031 -0.6967 0.4341 0.097 Uiso 1 1 calc R . .
H46C H 0.7622 -0.5853 0.4638 0.097 Uiso 1 1 calc R . .
C47 C 0.7245(3) -0.0789(9) 0.45866(19) 0.0509(18) Uani 1 1 d . . .
H47A H 0.7186 -0.0629 0.4906 0.076 Uiso 1 1 calc R . .
H47B H 0.6863 -0.0936 0.4429 0.076 Uiso 1 1 calc R . .
H47C H 0.7443 0.0162 0.4466 0.076 Uiso 1 1 calc R . .
C48 C 0.29295(19) -0.2237(6) 0.17348(16) 0.0211(10) Uani 1 1 d . . .
H48A H 0.2728 -0.2959 0.1519 0.032 Uiso 1 1 calc R . .
H48B H 0.2937 -0.1133 0.1614 0.032 Uiso 1 1 calc R . .
H48C H 0.2720 -0.2238 0.2015 0.032 Uiso 1 1 calc R . .
C49 C 0.72659(19) 0.4437(6) 0.22031(16) 0.0204(9) Uani 1 1 d . . .
H49A H 0.7639 0.3981 0.2109 0.031 Uiso 1 1 calc R . .
H49B H 0.7337 0.5107 0.2470 0.031 Uiso 1 1 calc R . .
H49C H 0.7092 0.5107 0.1962 0.031 Uiso 1 1 calc R . .
C50 C 0.5805(2) 0.6153(6) 0.15025(15) 0.0216(10) Uani 1 1 d . . .
H50A H 0.6011 0.6392 0.1228 0.032 Uiso 1 1 calc R . .
H50B H 0.5770 0.7148 0.1678 0.032 Uiso 1 1 calc R . .
H50C H 0.5412 0.5729 0.1425 0.032 Uiso 1 1 calc R . .
C51 C 0.6245(2) 0.0073(7) -0.07899(17) 0.0304(12) Uani 1 1 d . . .
H51A H 0.6190 -0.0419 -0.1087 0.046 Uiso 1 1 calc R . .
H51B H 0.6072 -0.0633 -0.0566 0.046 Uiso 1 1 calc R . .
H51C H 0.6666 0.0209 -0.0719 0.046 Uiso 1 1 calc R . .
C52 C 0.5798(2) 0.5373(6) -0.11269(15) 0.0227(10) Uani 1 1 d . . .
H52A H 0.5547 0.5706 -0.1384 0.034 Uiso 1 1 calc R . .
H52B H 0.6092 0.4593 -0.1224 0.034 Uiso 1 1 calc R . .
H52C H 0.5997 0.6326 -0.0997 0.034 Uiso 1 1 calc R . .
C53 C 0.5592(2) 0.7774(6) 0.02984(17) 0.0281(11) Uani 1 1 d . . .
H53A H 0.5426 0.8832 0.0214 0.042 Uiso 1 1 calc R . .
H53B H 0.6004 0.7909 0.0399 0.042 Uiso 1 1 calc R . .
H53C H 0.5368 0.7311 0.0541 0.042 Uiso 1 1 calc R . .
C54 C 1.0189(3) -0.0104(9) 0.0774(2) 0.056(2) Uani 1 1 d . . .
H54A H 1.0515 -0.0525 0.0604 0.084 Uiso 1 1 calc R . .
H54B H 0.9846 0.0075 0.0573 0.084 Uiso 1 1 calc R . .
H54C H 1.0089 -0.0891 0.1005 0.084 Uiso 1 1 calc R . .
C55 C 1.0806(3) 0.4920(9) 0.0915(2) 0.0508(17) Uani 1 1 d . . .
H55A H 1.1211 0.5314 0.0903 0.076 Uiso 1 1 calc R . .
H55B H 1.0533 0.5809 0.0841 0.076 Uiso 1 1 calc R . .
H55C H 1.0745 0.4037 0.0699 0.076 Uiso 1 1 calc R . .
C56 C 0.9583(3) 0.7040(9) 0.2130(3) 0.0559(19) Uani 1 1 d . . .
H56A H 0.9787 0.8038 0.2223 0.084 Uiso 1 1 calc R . .
H56B H 0.9477 0.6422 0.2395 0.084 Uiso 1 1 calc R . .
H56C H 0.9225 0.7316 0.1954 0.084 Uiso 1 1 calc R . .
C57A C 0.7939(7) 0.732(3) 0.1226(7) 0.071(11) Uani 0.295(16) 1 d PD A 2
H57C H 0.7961 0.8172 0.1459 0.085 Uiso 0.295(16) 1 calc PR A 2
H57D H 0.7913 0.6251 0.1373 0.085 Uiso 0.295(16) 1 calc PR A 2
C57B C 0.8029(6) 0.809(2) 0.0629(5) 0.154(10) Uani 0.705(16) 1 d PD A 1
H57A H 0.8031 0.7661 0.0320 0.185 Uiso 0.705(16) 1 calc PR A 1
H57B H 0.8072 0.9281 0.0610 0.185 Uiso 0.705(16) 1 calc PR A 1

loop_
_atom_site_aniso_label
_atom_site_aniso_U_11
_atom_site_aniso_U_22
_atom_site_aniso_U_33
_atom_site_aniso_U_23
_atom_site_aniso_U_13
_atom_site_aniso_U_12
Co 0.0103(3) 0.0108(3) 0.0115(3) 0.0006(2) 0.00097(19) -0.0003(2)
Cl1 0.152(4) 0.138(4) 0.416(9) -0.113(5) -0.039(5) 0.015(3)
Cl2 0.249(6) 0.106(3) 0.422(9) -0.007(5) -0.108(7) -0.042(4)
O1 0.0337(19) 0.0209(18) 0.034(2) 0.0020(15) -0.0001(15) 0.0125(15)
O2 0.038(2) 0.039(2) 0.031(2) 0.0136(17) -0.0024(16) 0.0128(18)
O3 0.052(2) 0.051(3) 0.0204(18) -0.0016(18) 0.0041(17) 0.027(2)
O4 0.0162(15) 0.0180(16) 0.0172(15) -0.0054(13) -0.0023(12) -0.0034(12)
O5 0.0131(14) 0.0144(15) 0.0192(15) -0.0018(12) 0.0047(12) 0.0002(12)
O6 0.0216(16) 0.0185(16) 0.0135(15) 0.0040(12) 0.0052(12) 0.0033(13)
O7 0.0353(19) 0.0266(19) 0.0154(16) -0.0028(14) -0.0011(14) 0.0019(15)
O8 0.0255(17) 0.036(2) 0.0176(16) 0.0112(15) 0.0015(13) -0.0013(15)
O9 0.0319(19) 0.0223(18) 0.0224(17) 0.0065(14) 0.0031(14) 0.0070(15)
O10 0.0192(18) 0.053(3) 0.060(3) -0.020(2) 0.0157(17) -0.0042(18)
O11 0.0166(17) 0.061(3) 0.046(2) 0.001(2) 0.0010(16) -0.0162(18)
O12 0.031(2) 0.039(2) 0.067(3) -0.022(2) 0.007(2) -0.0173(18)
N1 0.0134(17) 0.0114(18) 0.0151(17) -0.0005(14) 0.0002(14) 0.0005(13)
N2 0.0125(16) 0.0104(17) 0.0124(16) 0.0005(14) 0.0008(13) 0.0005(14)
N3 0.0122(16) 0.0101(17) 0.0108(16) 0.0004(13) 0.0009(13) -0.0012(13)
N4 0.0124(17) 0.0162(18) 0.0135(17) 0.0014(14) 0.0023(13) 0.0002(14)
C1 0.014(2) 0.015(2) 0.022(2) -0.0026(17) 0.0015(17) 0.0022(17)
C2 0.014(2) 0.021(2) 0.026(2) -0.002(2) -0.0001(18) -0.0011(18)
C3 0.016(2) 0.023(2) 0.021(2) 0.0027(19) -0.0037(17) 0.0029(18)
C4 0.013(2) 0.015(2) 0.020(2) -0.0013(18) -0.0012(16) 0.0005(17)
C5 0.015(2) 0.010(2) 0.017(2) -0.0005(16) -0.0008(16) 0.0010(16)
C6 0.019(2) 0.0048(18) 0.014(2) -0.0008(15) 0.0008(16) 0.0016(16)
C7 0.021(2) 0.0088(19) 0.013(2) -0.0001(16) 0.0002(16) -0.0001(17)
C8 0.018(2) 0.011(2) 0.012(2) -0.0021(16) 0.0030(16) 0.0011(16)
C9 0.015(2) 0.009(2) 0.0123(19) -0.0012(15) 0.0028(15) -0.0010(15)
C10 0.0100(18) 0.010(2) 0.014(2) -0.0008(15) 0.0005(15) -0.0010(15)
C11 0.0142(19) 0.0105(19) 0.0132(19) -0.0026(16) 0.0005(15) 0.0018(16)
C12 0.0126(19) 0.015(2) 0.014(2) -0.0013(16) -0.0006(16) 0.0012(16)
C13 0.016(2) 0.014(2) 0.012(2) 0.0019(16) -0.0016(16) 0.0000(16)
C14 0.015(2) 0.011(2) 0.013(2) -0.0024(16) -0.0008(16) -0.0010(16)
C15 0.017(2) 0.012(2) 0.012(2) -0.0013(16) 0.0026(16) 0.0002(16)
C16 0.020(2) 0.016(2) 0.011(2) 0.0019(17) 0.0041(16) 0.0005(17)
C17 0.021(2) 0.023(2) 0.014(2) 0.0040(18) 0.0028(17) -0.0024(19)
C18 0.015(2) 0.028(3) 0.020(2) 0.003(2) 0.0033(17) 0.0003(19)
C19 0.015(2) 0.017(2) 0.019(2) -0.0004(18) 0.0050(17) -0.0013(17)
C20 0.015(2) 0.016(2) 0.020(2) -0.0019(18) 0.0028(17) -0.0010(17)
C21 0.016(2) 0.016(2) 0.018(2) 0.0009(18) -0.0001(17) -0.0013(17)
C22 0.018(2) 0.016(2) 0.017(2) -0.0052(17) 0.0025(17) 0.0017(17)
C23 0.016(2) 0.016(2) 0.031(3) 0.002(2) 0.0016(18) 0.0046(18)
C24 0.025(2) 0.025(3) 0.020(2) 0.005(2) 0.0002(19) 0.003(2)
C25 0.027(3) 0.027(3) 0.016(2) -0.0019(19) 0.0005(18) 0.006(2)
C26 0.019(2) 0.020(2) 0.025(2) 0.0001(19) 0.0004(18) 0.0051(19)
C27 0.016(2) 0.0098(19) 0.014(2) 0.0039(16) 0.0016(16) 0.0010(16)
C28 0.015(2) 0.012(2) 0.013(2) 0.0031(16) 0.0022(16) -0.0006(16)
C29 0.012(2) 0.009(2) 0.020(2) 0.0028(16) -0.0033(16) 0.0009(16)
C30 0.0124(19) 0.010(2) 0.017(2) -0.0012(16) 0.0021(16) -0.0007(15)
C31 0.018(2) 0.012(2) 0.0124(19) -0.0023(16) 0.0017(16) -0.0023(17)
C32 0.013(2) 0.010(2) 0.016(2) 0.0021(16) -0.0007(16) -0.0007(15)
C33 0.013(2) 0.022(2) 0.013(2) 0.0037(18) 0.0018(16) -0.0017(17)
C34 0.016(2) 0.022(2) 0.014(2) -0.0002(18) 0.0029(16) -0.0019(18)
C35 0.019(2) 0.023(2) 0.013(2) -0.0010(18) 0.0018(17) -0.0060(18)
C36 0.015(2) 0.031(3) 0.012(2) 0.0066(19) -0.0004(16) -0.0034(19)
C37 0.020(2) 0.019(2) 0.023(2) 0.0068(19) 0.0074(18) 0.0012(18)
C38 0.019(2) 0.018(2) 0.015(2) -0.0005(18) 0.0055(17) -0.0004(18)
C39 0.018(2) 0.022(2) 0.018(2) 0.0042(18) -0.0013(17) -0.0013(18)
C40 0.017(2) 0.028(3) 0.033(3) -0.004(2) 0.001(2) 0.000(2)
C41 0.016(2) 0.038(3) 0.030(3) 0.000(2) 0.0018(19) 0.002(2)
C42 0.011(2) 0.041(3) 0.025(2) 0.006(2) -0.0008(18) -0.004(2)
C43 0.020(2) 0.030(3) 0.033(3) -0.002(2) -0.002(2) -0.010(2)
C44 0.019(2) 0.030(3) 0.028(3) -0.002(2) 0.0057(19) -0.005(2)
C45 0.046(3) 0.042(4) 0.042(3) -0.004(3) 0.002(3) 0.031(3)
C46 0.044(4) 0.085(6) 0.064(5) 0.052(4) -0.004(3) 0.002(4)
C47 0.072(4) 0.058(4) 0.022(3) -0.010(3) -0.003(3) 0.038(4)
C48 0.017(2) 0.022(2) 0.024(2) -0.0015(19) -0.0058(18) -0.0012(18)
C49 0.015(2) 0.017(2) 0.029(2) -0.003(2) 0.0053(18) -0.0027(18)
C50 0.031(3) 0.017(2) 0.017(2) 0.0024(18) 0.0041(19) 0.0032(19)
C51 0.039(3) 0.033(3) 0.020(2) -0.012(2) 0.001(2) 0.001(2)
C52 0.031(3) 0.021(2) 0.016(2) 0.0040(19) 0.0048(19) 0.002(2)
C53 0.036(3) 0.019(2) 0.030(3) 0.005(2) 0.006(2) 0.006(2)
C54 0.022(3) 0.076(5) 0.070(5) -0.041(4) 0.011(3) -0.001(3)
C55 0.045(4) 0.056(4) 0.053(4) 0.010(3) 0.015(3) -0.022(3)
C56 0.040(4) 0.050(4) 0.078(5) -0.026(4) 0.012(3) -0.016(3)
C57A 0.030(12) 0.060(16) 0.13(2) -0.070(16) 0.043(13) -0.036(11)
C57B 0.116(13) 0.27(2) 0.074(10) 0.046(12) -0.057(9) -0.138(15)

loop_
_atom_type_symbol
_atom_type_description
_atom_type_scat_dispersion_real
_atom_type_scat_dispersion_imag
_atom_type_scat_source
C C 0.0033 0.0016 'International Tables Vol C Tables 4.2.6.8 and 6.1.1.4'
H H 0.0000 0.0000 'International Tables Vol C Tables 4.2.6.8 and 6.1.1.4'
N N 0.0061 0.0033 'International Tables Vol C Tables 4.2.6.8 and 6.1.1.4'
O O 0.0106 0.0060 'International Tables Vol C Tables 4.2.6.8 and 6.1.1.4'
Cl Cl 0.1484 0.1585 'International Tables Vol C Tables 4.2.6.8 and 6.1.1.4'
Co Co 0.3494 0.9721 'International Tables Vol C Tables 4.2.6.8 and 6.1.1.4'

loop_
_geom_angle_atom_site_label_1
_geom_angle_atom_site_label_2
_geom_angle_atom_site_label_3
_geom_angle
_geom_angle_site_symmetry_1
_geom_angle_site_symmetry_3
_geom_angle_publ_flag
N2 Co N4 175.24(15) . . ?
N2 Co N3 90.10(14) . . ?
N4 Co N3 90.03(14) . . ?
N2 Co N1 89.90(14) . . ?
N4 Co N1 89.70(14) . . ?
N3 Co N1 176.77(14) . . ?
N2 Co O5 90.41(13) . . ?
N4 Co O5 94.34(13) . . ?
N3 Co O5 93.58(12) . . ?
N1 Co O5 89.65(12) . . ?
C57A Cl1 C57B 63.3(8) . . ?
C57B Cl2 C57A 69.1(8) . . ?
C23 O1 C45 116.6(4) . . ?
C24 O2 C46 113.8(4) . . ?
C25 O3 C47 117.8(4) . . ?
C29 O4 C48 117.4(3) . . ?
C30 O5 C49 116.0(3) . . ?
C30 O5 Co 119.3(2) . . ?
C49 O5 Co 116.8(2) . . ?
C31 O6 C50 117.2(3) . . ?
C35 O7 C51 116.5(4) . . ?
C36 O8 C52 115.2(3) . . ?
C37 O9 C53 117.2(4) . . ?
C41 O10 C54 117.7(4) . . ?
C42 O11 C55 115.4(4) . . ?
C43 O12 C56 117.6(4) . . ?
C1 N1 C4 104.6(3) . . ?
C1 N1 Co 127.0(3) . . ?
C4 N1 Co 128.1(3) . . ?
C9 N2 C6 104.8(3) . . ?
C9 N2 Co 127.5(3) . . ?
C6 N2 Co 127.7(3) . . ?
C14 N3 C11 104.8(3) . . ?
C14 N3 Co 127.5(3) . . ?
C11 N3 Co 127.5(3) . . ?
C19 N4 C16 104.3(3) . . ?
C19 N4 Co 128.1(3) . . ?
C16 N4 Co 127.6(3) . . ?
C20 C1 N1 126.1(4) . . ?
C20 C1 C2 123.7(4) . . ?
N1 C1 C2 110.1(4) . . ?
C3 C2 C1 107.6(4) . . ?
C2 C3 C4 107.0(4) . . ?
N1 C4 C5 125.0(4) . . ?
N1 C4 C3 110.7(4) . . ?
C5 C4 C3 124.3(4) . . ?
C6 C5 C4 123.0(4) . . ?
C6 C5 C21 118.5(4) . . ?
C4 C5 C21 118.4(4) . . ?
C5 C6 N2 126.0(4) . . ?
C5 C6 C7 123.7(4) . . ?
N2 C6 C7 110.3(3) . . ?
C8 C7 C6 107.4(4) . . ?
C7 C8 C9 106.9(4) . . ?
N2 C9 C10 126.2(4) . . ?
N2 C9 C8 110.4(3) . . ?
C10 C9 C8 123.3(4) . . ?
C11 C10 C9 122.3(4) . . ?
C11 C10 C27 120.0(4) . . ?
C9 C10 C27 117.6(3) . . ?
N3 C11 C10 125.5(4) . . ?
N3 C11 C12 110.0(3) . . ?
C10 C11 C12 124.5(4) . . ?
C13 C12 C11 107.5(4) . . ?
C12 C13 C14 106.5(4) . . ?
N3 C14 C15 125.9(4) . . ?
N3 C14 C13 111.2(3) . . ?
C15 C14 C13 122.9(4) . . ?
C16 C15 C14 122.8(4) . . ?
C16 C15 C33 118.8(4) . . ?
C14 C15 C33 118.4(4) . . ?
C15 C16 N4 125.9(4) . . ?
C15 C16 C17 123.6(4) . . ?
N4 C16 C17 110.3(4) . . ?
C18 C17 C16 107.1(4) . . ?
C17 C18 C19 107.0(4) . . ?
N4 C19 C20 125.2(4) . . ?
N4 C19 C18 111.2(4) . . ?
C20 C19 C18 123.7(4) . . ?
C1 C20 C19 122.9(4) . . ?
C1 C20 C39 118.9(4) . . ?
C19 C20 C39 118.2(4) . . ?
C26 C21 C22 119.8(4) . . ?
C26 C21 C5 120.8(4) . . ?
C22 C21 C5 119.4(4) . . ?
C21 C22 C23 120.1(4) . . ?
O1 C23 C24 114.5(4) . . ?
O1 C23 C22 124.9(4) . . ?
C24 C23 C22 120.6(4) . . ?
O2 C24 C23 121.1(4) . . ?
O2 C24 C25 119.8(4) . . ?
C23 C24 C25 118.9(4) . . ?
O3 C25 C26 124.3(4) . . ?
O3 C25 C24 114.8(4) . . ?
C26 C25 C24 120.9(4) . . ?
C21 C26 C25 119.7(4) . . ?
C28 C27 C32 119.1(4) . . ?
C28 C27 C10 122.2(4) . . ?
C32 C27 C10 118.7(4) . . ?
C27 C28 C29 120.8(4) . . ?
O4 C29 C28 116.7(4) . . ?
O4 C29 C30 123.4(4) . 2_645 ?
C28 C29 C30 119.8(4) . 2_645 ?
O5 C30 C31 121.1(4) . . ?
O5 C30 C29 119.1(4) . 2_655 ?
C31 C30 C29 119.7(4) . 2_655 ?
O6 C31 C32 124.8(4) . 2_655 ?
O6 C31 C30 115.1(4) . . ?
C32 C31 C30 120.1(4) 2_655 . ?
C31 C32 C27 120.4(4) 2_645 . ?
C34 C33 C38 119.7(4) . . ?
C34 C33 C15 120.3(4) . . ?
C38 C33 C15 120.0(4) . . ?
C33 C34 C35 120.2(4) . . ?
O7 C35 C34 125.5(4) . . ?
O7 C35 C36 114.6(4) . . ?
C34 C35 C36 119.8(4) . . ?
O8 C36 C37 119.5(4) . . ?
O8 C36 C35 120.4(4) . . ?
C37 C36 C35 120.0(4) . . ?
O9 C37 C36 115.8(4) . . ?
O9 C37 C38 124.3(4) . . ?
C36 C37 C38 119.9(4) . . ?
C37 C38 C33 120.2(4) . . ?
C44 C39 C40 120.4(4) . . ?
C44 C39 C20 120.0(4) . . ?
C40 C39 C20 119.5(4) . . ?
C39 C40 C41 119.7(5) . . ?
O10 C41 C40 124.4(5) . . ?
O10 C41 C42 115.6(4) . . ?
C40 C41 C42 120.0(5) . . ?
O11 C42 C43 119.3(5) . . ?
O11 C42 C41 121.2(5) . . ?
C43 C42 C41 119.4(4) . . ?
O12 C43 C42 115.1(4) . . ?
O12 C43 C44 124.0(5) . . ?
C42 C43 C44 120.9(5) . . ?
C43 C44 C39 119.6(5) . . ?
Cl2 C57A Cl1 106.9(11) . . ?
Cl2 C57B Cl1 117.4(9) . . ?

loop_
_geom_bond_atom_site_label_1
_geom_bond_atom_site_label_2
_geom_bond_distance
_geom_bond_site_symmetry_2
_geom_bond_publ_flag
Co N2 1.963(3) . ?
Co N4 1.966(3) . ?
Co N3 1.976(3) . ?
Co N1 1.977(3) . ?
Co O5 2.330(3) . ?
Cl1 C57A 1.773(13) . ?
Cl1 C57B 1.800(14) . ?
Cl2 C57B 1.521(11) . ?
Cl2 C57A 1.76(2) . ?
O1 C23 1.373(5) . ?
O1 C45 1.408(6) . ?
O2 C24 1.378(5) . ?
O2 C46 1.402(8) . ?
O3 C25 1.372(6) . ?
O3 C47 1.397(7) . ?
O4 C29 1.373(5) . ?
O4 C48 1.426(5) . ?
O5 C30 1.382(5) . ?
O5 C49 1.459(5) . ?
O6 C31 1.357(5) . ?
O6 C50 1.416(5) . ?
O7 C35 1.359(5) . ?
O7 C51 1.427(6) . ?
O8 C36 1.370(5) . ?
O8 C52 1.417(5) . ?
O9 C37 1.367(6) . ?
O9 C53 1.434(6) . ?
O10 C41 1.361(6) . ?
O10 C54 1.417(7) . ?
O11 C42 1.376(5) . ?
O11 C55 1.419(7) . ?
O12 C43 1.380(6) . ?
O12 C56 1.417(7) . ?
N1 C1 1.379(5) . ?
N1 C4 1.381(5) . ?
N2 C9 1.378(5) . ?
N2 C6 1.385(5) . ?
N3 C14 1.372(5) . ?
N3 C11 1.384(5) . ?
N4 C19 1.379(5) . ?
N4 C16 1.383(5) . ?
C1 C20 1.379(6) . ?
C1 C2 1.435(6) . ?
C2 C3 1.333(6) . ?
C3 C4 1.429(6) . ?
C4 C5 1.397(6) . ?
C5 C6 1.384(6) . ?
C5 C21 1.501(6) . ?
C6 C7 1.422(6) . ?
C7 C8 1.348(6) . ?
C8 C9 1.431(6) . ?
C9 C10 1.404(6) . ?
C10 C11 1.389(6) . ?
C10 C27 1.506(5) . ?
C11 C12 1.436(6) . ?
C12 C13 1.344(6) . ?
C13 C14 1.430(6) . ?
C14 C15 1.390(6) . ?
C15 C16 1.382(6) . ?
C15 C33 1.494(6) . ?
C16 C17 1.440(6) . ?
C17 C18 1.341(6) . ?
C18 C19 1.426(6) . ?
C19 C20 1.396(6) . ?
C20 C39 1.493(6) . ?
C21 C26 1.387(6) . ?
C21 C22 1.389(6) . ?
C22 C23 1.395(6) . ?
C23 C24 1.382(7) . ?
C24 C25 1.396(7) . ?
C25 C26 1.392(6) . ?
C27 C28 1.390(6) . ?
C27 C32 1.399(6) . ?
C28 C29 1.394(6) . ?
C29 C30 1.395(6) 2_645 ?
C30 C31 1.393(6) . ?
C30 C29 1.395(6) 2_655 ?
C31 C32 1.392(6) 2_655 ?
C32 C31 1.392(6) 2_645 ?
C33 C34 1.390(6) . ?
C33 C38 1.398(6) . ?
C34 C35 1.391(6) . ?
C35 C36 1.399(7) . ?
C36 C37 1.390(7) . ?
C37 C38 1.391(6) . ?
C39 C44 1.387(7) . ?
C39 C40 1.387(6) . ?
C40 C41 1.393(7) . ?
C41 C42 1.395(7) . ?
C42 C43 1.384(7) . ?
C43 C44 1.385(6) . ?

loop_
_geom_torsion_atom_site_label_1
_geom_torsion_atom_site_label_2
_geom_torsion_atom_site_label_3
_geom_torsion_atom_site_label_4
_geom_torsion
_geom_torsion_site_symmetry_1
_geom_torsion_site_symmetry_2
_geom_torsion_site_symmetry_3
_geom_torsion_site_symmetry_4
_geom_torsion_publ_flag
N2 Co O5 C30 -55.7(3) . . . . ?
N4 Co O5 C30 124.7(3) . . . . ?
N3 Co O5 C30 34.4(3) . . . . ?
N1 Co O5 C30 -145.6(3) . . . . ?
N2 Co O5 C49 156.5(3) . . . . ?
N4 Co O5 C49 -23.1(3) . . . . ?
N3 Co O5 C49 -113.4(3) . . . . ?
N1 Co O5 C49 66.6(3) . . . . ?
N2 Co N1 C1 -174.1(4) . . . . ?
N4 Co N1 C1 10.6(4) . . . . ?
O5 Co N1 C1 -83.7(3) . . . . ?
N2 Co N1 C4 -0.3(4) . . . . ?
N4 Co N1 C4 -175.5(4) . . . . ?
O5 Co N1 C4 90.1(4) . . . . ?
N3 Co N2 C9 -5.2(3) . . . . ?
N1 Co N2 C9 178.0(3) . . . . ?
O5 Co N2 C9 88.4(3) . . . . ?
N3 Co N2 C6 172.3(3) . . . . ?
N1 Co N2 C6 -4.4(3) . . . . ?
O5 Co N2 C6 -94.1(3) . . . . ?
N2 Co N3 C14 -175.5(3) . . . . ?
N4 Co N3 C14 -0.3(3) . . . . ?
O5 Co N3 C14 94.1(3) . . . . ?
N2 Co N3 C11 9.9(3) . . . . ?
N4 Co N3 C11 -174.8(3) . . . . ?
O5 Co N3 C11 -80.5(3) . . . . ?
N3 Co N4 C19 176.4(4) . . . . ?
N1 Co N4 C19 -6.8(4) . . . . ?
O5 Co N4 C19 82.8(4) . . . . ?
N3 Co N4 C16 -3.3(4) . . . . ?
N1 Co N4 C16 173.5(4) . . . . ?
O5 Co N4 C16 -96.9(4) . . . . ?
C4 N1 C1 C20 176.5(4) . . . . ?
Co N1 C1 C20 -8.4(6) . . . . ?
C4 N1 C1 C2 -0.8(5) . . . . ?
Co N1 C1 C2 174.2(3) . . . . ?
C20 C1 C2 C3 -176.7(4) . . . . ?
N1 C1 C2 C3 0.7(5) . . . . ?
C1 C2 C3 C4 -0.2(5) . . . . ?
C1 N1 C4 C5 179.3(4) . . . . ?
Co N1 C4 C5 4.3(6) . . . . ?
C1 N1 C4 C3 0.7(5) . . . . ?
Co N1 C4 C3 -174.3(3) . . . . ?
C2 C3 C4 N1 -0.3(5) . . . . ?
C2 C3 C4 C5 -178.9(4) . . . . ?
N1 C4 C5 C6 -4.2(7) . . . . ?
C3 C4 C5 C6 174.2(4) . . . . ?
N1 C4 C5 C21 179.0(4) . . . . ?
C3 C4 C5 C21 -2.5(6) . . . . ?
C4 C5 C6 N2 -1.0(7) . . . . ?
C21 C5 C6 N2 175.8(4) . . . . ?
C4 C5 C6 C7 179.7(4) . . . . ?
C21 C5 C6 C7 -3.6(6) . . . . ?
C9 N2 C6 C5 -176.2(4) . . . . ?
Co N2 C6 C5 5.8(6) . . . . ?
C9 N2 C6 C7 3.2(4) . . . . ?
Co N2 C6 C7 -174.8(3) . . . . ?
C5 C6 C7 C8 176.9(4) . . . . ?
N2 C6 C7 C8 -2.5(5) . . . . ?
C6 C7 C8 C9 0.7(4) . . . . ?
C6 N2 C9 C10 -179.6(4) . . . . ?
Co N2 C9 C10 -1.6(6) . . . . ?
C6 N2 C9 C8 -2.7(4) . . . . ?
Co N2 C9 C8 175.3(3) . . . . ?
C7 C8 C9 N2 1.3(5) . . . . ?
C7 C8 C9 C10 178.2(4) . . . . ?
N2 C9 C10 C11 6.6(7) . . . . ?
C8 C9 C10 C11 -169.9(4) . . . . ?
N2 C9 C10 C27 -177.0(4) . . . . ?
C8 C9 C10 C27 6.5(6) . . . . ?
C14 N3 C11 C10 176.0(4) . . . . ?
Co N3 C11 C10 -8.4(6) . . . . ?
C14 N3 C11 C12 -1.6(4) . . . . ?
Co N3 C11 C12 173.9(3) . . . . ?
C9 C10 C11 N3 -1.4(6) . . . . ?
C27 C10 C11 N3 -177.7(4) . . . . ?
C9 C10 C11 C12 175.9(4) . . . . ?
C27 C10 C11 C12 -0.3(6) . . . . ?
N3 C11 C12 C13 2.1(5) . . . . ?
C10 C11 C12 C13 -175.6(4) . . . . ?
C11 C12 C13 C14 -1.6(5) . . . . ?
C11 N3 C14 C15 179.5(4) . . . . ?
Co N3 C14 C15 3.9(6) . . . . ?
C11 N3 C14 C13 0.6(5) . . . . ?
Co N3 C14 C13 -174.9(3) . . . . ?
C12 C13 C14 N3 0.6(5) . . . . ?
C12 C13 C14 C15 -178.3(4) . . . . ?
N3 C14 C15 C16 -4.4(7) . . . . ?
C13 C14 C15 C16 174.4(4) . . . . ?
N3 C14 C15 C33 178.2(4) . . . . ?
C13 C14 C15 C33 -3.1(6) . . . . ?
C14 C15 C16 N4 0.3(7) . . . . ?
C33 C15 C16 N4 177.8(4) . . . . ?
C14 C15 C16 C17 -175.6(4) . . . . ?
C33 C15 C16 C17 1.8(7) . . . . ?
C19 N4 C16 C15 -175.9(4) . . . . ?
Co N4 C16 C15 3.8(6) . . . . ?
C19 N4 C16 C17 0.5(5) . . . . ?
Co N4 C16 C17 -179.7(3) . . . . ?
C15 C16 C17 C18 175.3(4) . . . . ?
N4 C16 C17 C18 -1.2(5) . . . . ?
C16 C17 C18 C19 1.3(5) . . . . ?
C16 N4 C19 C20 -180.0(4) . . . . ?
Co N4 C19 C20 0.3(6) . . . . ?
C16 N4 C19 C18 0.3(5) . . . . ?
Co N4 C19 C18 -179.4(3) . . . . ?
C17 C18 C19 N4 -1.1(5) . . . . ?
C17 C18 C19 C20 179.2(4) . . . . ?
N1 C1 C20 C19 -1.8(7) . . . . ?
C2 C1 C20 C19 175.2(4) . . . . ?
N1 C1 C20 C39 179.0(4) . . . . ?
C2 C1 C20 C39 -4.0(7) . . . . ?
N4 C19 C20 C1 6.1(7) . . . . ?
C18 C19 C20 C1 -174.3(4) . . . . ?
N4 C19 C20 C39 -174.7(4) . . . . ?
C18 C19 C20 C39 4.9(7) . . . . ?
C6 C5 C21 C26 -64.0(6) . . . . ?
C4 C5 C21 C26 112.8(5) . . . . ?
C6 C5 C21 C22 115.9(5) . . . . ?
C4 C5 C21 C22 -67.2(5) . . . . ?
C26 C21 C22 C23 1.4(7) . . . . ?
C5 C21 C22 C23 -178.6(4) . . . . ?
C45 O1 C23 C24 -172.3(5) . . . . ?
C45 O1 C23 C22 9.5(7) . . . . ?
C21 C22 C23 O1 177.0(4) . . . . ?
C21 C22 C23 C24 -1.1(7) . . . . ?
C46 O2 C24 C23 -87.0(6) . . . . ?
C46 O2 C24 C25 99.0(6) . . . . ?
O1 C23 C24 O2 7.8(7) . . . . ?
C22 C23 C24 O2 -173.9(4) . . . . ?
O1 C23 C24 C25 -178.1(4) . . . . ?
C22 C23 C24 C25 0.2(7) . . . . ?
C47 O3 C25 C26 -1.8(8) . . . . ?
C47 O3 C25 C24 178.1(5) . . . . ?
O2 C24 C25 O3 -5.2(7) . . . . ?
C23 C24 C25 O3 -179.3(4) . . . . ?
O2 C24 C25 C26 174.7(4) . . . . ?
C23 C24 C25 C26 0.5(7) . . . . ?
C22 C21 C26 C25 -0.7(7) . . . . ?
C5 C21 C26 C25 179.3(4) . . . . ?
O3 C25 C26 C21 179.6(5) . . . . ?
C24 C25 C26 C21 -0.3(7) . . . . ?
C11 C10 C27 C28 54.5(6) . . . . ?
C9 C10 C27 C28 -121.9(4) . . . . ?
C11 C10 C27 C32 -125.8(4) . . . . ?
C9 C10 C27 C32 57.8(5) . . . . ?
C32 C27 C28 C29 0.0(6) . . . . ?
C10 C27 C28 C29 179.7(4) . . . . ?
C48 O4 C29 C28 -134.4(4) . . . . ?
C48 O4 C29 C30 49.0(5) . . . 2_645 ?
C27 C28 C29 O4 -178.5(4) . . . . ?
C27 C28 C29 C30 -1.7(6) . . . 2_645 ?
C49 O5 C30 C31 62.3(5) . . . . ?
Co O5 C30 C31 -85.7(4) . . . . ?
C49 O5 C30 C29 -119.6(4) . . . 2_655 ?
Co O5 C30 C29 92.3(4) . . . 2_655 ?
C50 O6 C31 C32 12.5(6) . . . 2_655 ?
C50 O6 C31 C30 -167.4(4) . . . . ?
O5 C30 C31 O6 -5.4(6) . . . . ?
C29 C30 C31 O6 176.6(4) 2_655 . . . ?
O5 C30 C31 C32 174.7(4) . . . 2_655 ?
C29 C30 C31 C32 -3.3(6) 2_655 . . 2_655 ?
C28 C27 C32 C31 0.1(6) . . . 2_645 ?
C10 C27 C32 C31 -179.7(4) . . . 2_645 ?
C16 C15 C33 C34 85.9(5) . . . . ?
C14 C15 C33 C34 -96.5(5) . . . . ?
C16 C15 C33 C38 -96.1(5) . . . . ?
C14 C15 C33 C38 81.5(5) . . . . ?
C38 C33 C34 C35 -2.9(6) . . . . ?
C15 C33 C34 C35 175.1(4) . . . . ?
C51 O7 C35 C34 -6.2(6) . . . . ?
C51 O7 C35 C36 175.2(4) . . . . ?
C33 C34 C35 O7 -179.4(4) . . . . ?
C33 C34 C35 C36 -0.8(6) . . . . ?
C52 O8 C36 C37 95.5(5) . . . . ?
C52 O8 C36 C35 -88.2(5) . . . . ?
O7 C35 C36 O8 6.7(6) . . . . ?
C34 C35 C36 O8 -172.1(4) . . . . ?
O7 C35 C36 C37 -177.0(4) . . . . ?
C34 C35 C36 C37 4.3(6) . . . . ?
C53 O9 C37 C36 -179.5(4) . . . . ?
C53 O9 C37 C38 0.6(6) . . . . ?
O8 C36 C37 O9 -7.6(6) . . . . ?
C35 C36 C37 O9 176.0(4) . . . . ?
O8 C36 C37 C38 172.4(4) . . . . ?
C35 C36 C37 C38 -4.0(7) . . . . ?
O9 C37 C38 C33 -179.8(4) . . . . ?
C36 C37 C38 C33 0.3(6) . . . . ?
C34 C33 C38 C37 3.2(6) . . . . ?
C15 C33 C38 C37 -174.9(4) . . . . ?
C1 C20 C39 C44 -84.9(6) . . . . ?
C19 C20 C39 C44 95.9(5) . . . . ?
C1 C20 C39 C40 96.8(5) . . . . ?
C19 C20 C39 C40 -82.4(6) . . . . ?
C44 C39 C40 C41 0.3(7) . . . . ?
C20 C39 C40 C41 178.6(4) . . . . ?
C54 O10 C41 C40 2.2(8) . . . . ?
C54 O10 C41 C42 -177.2(5) . . . . ?
C39 C40 C41 O10 179.4(5) . . . . ?
C39 C40 C41 C42 -1.3(7) . . . . ?
C55 O11 C42 C43 -110.9(6) . . . . ?
C55 O11 C42 C41 73.2(7) . . . . ?
O10 C41 C42 O11 -2.9(7) . . . . ?
C40 C41 C42 O11 177.7(5) . . . . ?
O10 C41 C42 C43 -178.8(5) . . . . ?
C40 C41 C42 C43 1.8(7) . . . . ?
C56 O12 C43 C42 177.8(5) . . . . ?
C56 O12 C43 C44 -1.2(8) . . . . ?
O11 C42 C43 O12 3.6(7) . . . . ?
C41 C42 C43 O12 179.6(5) . . . . ?
O11 C42 C43 C44 -177.3(5) . . . . ?
C41 C42 C43 C44 -1.3(8) . . . . ?
O12 C43 C44 C39 179.3(5) . . . . ?
C42 C43 C44 C39 0.3(8) . . . . ?
C40 C39 C44 C43 0.2(7) . . . . ?
C20 C39 C44 C43 -178.1(4) . . . . ?
C57B Cl2 C57A Cl1 14.1(10) . . . . ?
C57B Cl1 C57A Cl2 -12.4(9) . . . . ?
C57A Cl2 C57B Cl1 -15.0(11) . . . . ?
C57A Cl1 C57B Cl2 15.6(11) . . . . ?
